data_7717506
loop_
_publ_author_name
'Nakamura, Masashi'
'Gon, Masayuki'
'Tanaka, Kazuo'

_publ_section_title
;
 Contribution of Radiative Rate Constants to Crystallization-Induced
 Emission Enhancement in Boron-Fused Azobenzene Complexes
;
_journal_name_full 'Dalton Transactions'
_journal_paper_doi 10.1039/D4DT02458C
_journal_year 2024
_chemical_formula_sum 'C12 H8 B F N2 O2'
_chemical_formula_weight 242.01
_space_group_crystal_system monoclinic
_space_group_IT_number 14
_space_group_name_Hall '-P 2ybc'
_space_group_name_H-M_alt 'P 1 21/c 1'
_atom_sites_solution_hydrogens geom
_audit_creation_method SHELXL-2018/3
_audit_update_record
;
2023-10-21 deposited with the CCDC.	2024-11-06 downloaded from the CCDC.
;
_cell_angle_alpha 90
_cell_angle_beta 114.861(7)
_cell_angle_gamma 90
_cell_formula_units_Z 4
_cell_length_a 6.982(4)
_cell_length_b 21.445(11)
_cell_length_c 7.808(4)
_cell_measurement_reflns_used 3171
_cell_measurement_temperature 143(2)
_cell_measurement_theta_max 27.5
_cell_measurement_theta_min 3.0
_cell_volume 1060.7(10)
_computing_structure_refinement 'SHELXL-2018/3 (Sheldrick, 2018)'
_computing_structure_solution 'SHELXT 2018/2 (Sheldrick, 2018)'
_diffrn_ambient_temperature 143(2)
_diffrn_measured_fraction_theta_full 0.992
_diffrn_measured_fraction_theta_max 0.981
_diffrn_measurement_device_type 'Rigaku Saturn724+ (4x4 bin mode)'
_diffrn_measurement_method 'profile data from \w-scans'
_diffrn_radiation_type MoK\a
_diffrn_radiation_wavelength 0.71075
_diffrn_reflns_av_R_equivalents 0.1066
_diffrn_reflns_av_unetI/netI 0.1199
_diffrn_reflns_Laue_measured_fraction_full 0.992
_diffrn_reflns_Laue_measured_fraction_max 0.981
_diffrn_reflns_limit_h_max 9
_diffrn_reflns_limit_h_min -9
_diffrn_reflns_limit_k_max 27
_diffrn_reflns_limit_k_min -25
_diffrn_reflns_limit_l_max 9
_diffrn_reflns_limit_l_min -10
_diffrn_reflns_number 8477
_diffrn_reflns_point_group_measured_fraction_full 0.992
_diffrn_reflns_point_group_measured_fraction_max 0.981
_diffrn_reflns_theta_full 25.242
_diffrn_reflns_theta_max 27.512
_diffrn_reflns_theta_min 3.028
_exptl_absorpt_coefficient_mu 0.115
_exptl_absorpt_correction_T_max 1.000
_exptl_absorpt_correction_T_min 0.617
_exptl_absorpt_correction_type multi-scan
_exptl_absorpt_process_details '(REQAB; Rigaku, 1998)'
_exptl_crystal_colour Orange
_exptl_crystal_density_diffrn 1.515
_exptl_crystal_description Block
_exptl_crystal_F_000 496
_exptl_crystal_preparation Luminescent
_exptl_crystal_recrystallization_method 'Re-crystallisation from solvent: dichloromethane'
_exptl_crystal_size_max 0.17
_exptl_crystal_size_mid 0.10
_exptl_crystal_size_min 0.04
_refine_diff_density_max 0.279
_refine_diff_density_min -0.258
_refine_diff_density_rms 0.065
_refine_ls_extinction_method none
_refine_ls_goodness_of_fit_ref 0.805
_refine_ls_hydrogen_treatment constr
_refine_ls_matrix_type full
_refine_ls_number_parameters 182
_refine_ls_number_reflns 2394
_refine_ls_number_restraints 27
_refine_ls_restrained_S_all 0.801
_refine_ls_R_factor_all 0.0808
_refine_ls_R_factor_gt 0.0513
_refine_ls_shift/su_max 0.000
_refine_ls_shift/su_mean 0.000
_refine_ls_structure_factor_coef Fsqd
_refine_ls_weighting_details 'w=1/[\s^2^(Fo^2^)+(0.0215P)^2^] where P=(Fo^2^+2Fc^2^)/3'
_refine_ls_weighting_scheme calc
_refine_ls_wR_factor_gt 0.1016
_refine_ls_wR_factor_ref 0.1117
_reflns_Friedel_coverage 0.000
_reflns_number_gt 1272
_reflns_number_total 2394
_reflns_threshold_expression 'I > 2\s(I)'
_cod_data_source_file d4dt02458c2.cif
_cod_data_source_block BAz-H
_cod_depositor_comments
;
The following automatic conversions were performed:

data item '_exptl_absorpt_correction_type' value 'Multi-scan' was
changed to 'multi-scan' in accordance with the
/home/data/users/saulius/crontab/automatic-downloads/rss-feeds/RSC/lib/dictionaries/cif_core.dic
dictionary named 'cif_core.dic' version 2.4.2 last updated on
2011-04-26.

Automatic conversion script
Id: cif_fix_values 8170 2020-07-09 18:12:32Z antanas 
;
_cod_original_sg_symbol_H-M 'P 21/c'
_cod_database_code 7717506
_shelx_shelxl_version_number 2018/3
_shelx_space_group_comment
;
The symmetry employed for this shelxl refinement is uniquely defined
by the following loop, which should always be used as a source of
symmetry information in preference to the above space-group names.
They are only intended as comments.
;

loop_
_space_group_symop_operation_xyz
'x, y, z'
'-x, y+1/2, -z+1/2'
'-x, -y, -z'
'x, -y-1/2, z-1/2'

loop_
_atom_site_label
_atom_site_type_symbol
_atom_site_fract_x
_atom_site_fract_y
_atom_site_fract_z
_atom_site_U_iso_or_equiv
_atom_site_adp_type
_atom_site_occupancy
_atom_site_site_symmetry_order
_atom_site_calc_flag
_atom_site_refinement_flags_posn
_atom_site_refinement_flags_adp
_atom_site_refinement_flags_occupancy
_atom_site_disorder_assembly
_atom_site_disorder_group
C1 C 0.2206(3) 0.63999(9) 0.5616(3) 0.0231(5) Uani 1 1 d . . . . .
C2 C 0.3413(4) 0.68513(10) 0.5208(3) 0.0279(5) Uani 1 1 d . . . . .
C3 C 0.2406(4) 0.73597(10) 0.4107(3) 0.0331(6) Uani 1 1 d . . . . .
H3 H 0.318118 0.766824 0.379236 0.040 Uiso 1 1 calc R U . . .
C4 C 0.0253(4) 0.74062(11) 0.3480(3) 0.0380(6) Uani 1 1 d . . . . .
H4 H -0.045491 0.775603 0.273685 0.046 Uiso 1 1 calc R U . . .
C5 C -0.0924(4) 0.69550(11) 0.3903(3) 0.0367(6) Uani 1 1 d . . . . .
H5 H -0.240766 0.700441 0.345405 0.044 Uiso 1 1 calc R U . . .
C6 C 0.0038(4) 0.64419(11) 0.4957(3) 0.0304(6) Uani 1 1 d . . . . .
H6 H -0.075373 0.612709 0.522459 0.037 Uiso 1 1 calc R U . . .
C7 C 0.5038(4) 0.50068(10) 0.7590(3) 0.0263(5) Uani 1 1 d . . . . .
C8 C 0.6944(4) 0.51611(10) 0.7492(3) 0.0297(6) Uani 1 1 d . . . . .
C9 C 0.8489(4) 0.47093(11) 0.7886(3) 0.0358(6) Uani 1 1 d . . . . .
H9 H 0.975312 0.480015 0.775614 0.043 Uiso 1 1 calc R U . . .
C10 C 0.8176(4) 0.41265(11) 0.8468(3) 0.0349(6) Uani 1 1 d . . . . .
H10 H 0.925408 0.382048 0.877932 0.042 Uiso 1 1 calc R U . . .
C11 C 0.6309(4) 0.39797(10) 0.8608(3) 0.0353(6) Uani 1 1 d . . . . .
H11 H 0.612623 0.357722 0.902531 0.042 Uiso 1 1 calc R U . . .
C12 C 0.4745(4) 0.44102(10) 0.8149(3) 0.0309(6) Uani 1 1 d . . . . .
H12 H 0.345304 0.430486 0.820838 0.037 Uiso 1 1 calc R U . . .
N1A N 0.3684(4) 0.59464(11) 0.6648(3) 0.0233(6) Uani 0.915(5) 1 d . . P A 1
O1 O 0.5510(2) 0.67383(7) 0.59049(19) 0.0333(4) Uani 1 1 d . . . . .
N2A N 0.3232(4) 0.53900(11) 0.6923(3) 0.0272(7) Uani 0.915(5) 1 d . . P A 1
O2 O 0.7261(3) 0.57363(7) 0.6938(2) 0.0383(4) Uani 1 1 d . . . . .
B1 B 0.5987(4) 0.62142(12) 0.7207(4) 0.0293(6) Uani 1 1 d . . . . .
F1 F 0.67755(19) 0.64144(6) 0.90686(16) 0.0339(4) Uani 1 1 d . . . . .
N1B N 0.240(4) 0.5773(11) 0.631(3) 0.016(5) Uani 0.085(5) 1 d . U P A 2
N2B N 0.456(4) 0.5658(12) 0.715(3) 0.020(5) Uani 0.085(5) 1 d . U P A 2

loop_
_atom_site_aniso_label
_atom_site_aniso_U_11
_atom_site_aniso_U_22
_atom_site_aniso_U_33
_atom_site_aniso_U_23
_atom_site_aniso_U_13
_atom_site_aniso_U_12
C1 0.0305(13) 0.0226(11) 0.0165(11) -0.0002(9) 0.0103(10) 0.0014(10)
C2 0.0357(14) 0.0288(13) 0.0233(11) -0.0052(10) 0.0164(11) -0.0028(11)
C3 0.0541(17) 0.0250(13) 0.0283(12) -0.0001(10) 0.0253(12) -0.0036(12)
C4 0.0543(18) 0.0355(15) 0.0299(13) 0.0073(11) 0.0232(13) 0.0151(13)
C5 0.0358(14) 0.0465(16) 0.0303(13) 0.0033(11) 0.0163(11) 0.0089(13)
C6 0.0372(15) 0.0329(13) 0.0265(12) 0.0010(10) 0.0185(11) 0.0011(11)
C7 0.0294(13) 0.0296(13) 0.0172(11) -0.0018(9) 0.0074(10) 0.0047(10)
C8 0.0428(15) 0.0270(13) 0.0225(12) -0.0021(10) 0.0170(11) 0.0010(11)
C9 0.0319(14) 0.0448(16) 0.0335(13) -0.0100(12) 0.0165(12) 0.0003(12)
C10 0.0364(15) 0.0379(15) 0.0243(13) -0.0046(11) 0.0067(11) 0.0150(12)
C11 0.0522(16) 0.0258(13) 0.0280(13) -0.0011(10) 0.0168(12) 0.0020(12)
C12 0.0334(14) 0.0328(14) 0.0253(12) -0.0033(10) 0.0113(11) -0.0026(11)
N1A 0.0291(15) 0.0256(13) 0.0194(12) -0.0025(9) 0.0145(11) -0.0029(11)
O1 0.0308(10) 0.0396(10) 0.0325(9) 0.0040(8) 0.0162(8) -0.0052(8)
N2A 0.0364(15) 0.0263(14) 0.0238(12) -0.0030(10) 0.0173(11) -0.0024(11)
O2 0.0487(11) 0.0332(10) 0.0487(10) 0.0028(8) 0.0357(9) -0.0003(8)
B1 0.0335(16) 0.0289(15) 0.0290(15) -0.0050(12) 0.0168(13) -0.0078(13)
F1 0.0357(8) 0.0370(8) 0.0271(7) -0.0056(6) 0.0113(6) -0.0078(6)
N1B 0.021(8) 0.018(6) 0.010(8) -0.005(6) 0.009(6) 0.003(6)
N2B 0.018(8) 0.025(6) 0.018(8) -0.009(6) 0.008(6) -0.003(6)

loop_
_atom_type_symbol
_atom_type_description
_atom_type_scat_dispersion_real
_atom_type_scat_dispersion_imag
_atom_type_scat_source
C C 0.0033 0.0016 'International Tables Vol C Tables 4.2.6.8 and 6.1.1.4'
H H 0.0000 0.0000 'International Tables Vol C Tables 4.2.6.8 and 6.1.1.4'
N N 0.0061 0.0033 'International Tables Vol C Tables 4.2.6.8 and 6.1.1.4'
O O 0.0106 0.0060 'International Tables Vol C Tables 4.2.6.8 and 6.1.1.4'
B B 0.0013 0.0007 'International Tables Vol C Tables 4.2.6.8 and 6.1.1.4'
F F 0.0171 0.0103 'International Tables Vol C Tables 4.2.6.8 and 6.1.1.4'

loop_
_geom_angle_atom_site_label_1
_geom_angle_atom_site_label_2
_geom_angle_atom_site_label_3
_geom_angle
_geom_angle_site_symmetry_1
_geom_angle_site_symmetry_3
_geom_angle_publ_flag
C6 C1 N1A 133.4(2) . . ?
C6 C1 C2 122.5(2) . . ?
N1A C1 C2 104.0(2) . . ?
C6 C1 N1B 96.6(10) . . ?
C2 C1 N1B 139.6(10) . . ?
O1 C2 C3 124.9(2) . . ?
O1 C2 C1 115.87(19) . . ?
C3 C2 C1 119.2(2) . . ?
C4 C3 C2 118.2(2) . . ?
C3 C4 C5 122.0(2) . . ?
C6 C5 C4 120.7(2) . . ?
C5 C6 C1 117.4(2) . . ?
C12 C7 C8 120.0(2) . . ?
C12 C7 N2A 115.2(2) . . ?
C8 C7 N2A 124.3(2) . . ?
C12 C7 N2B 156.1(10) . . ?
C8 C7 N2B 83.5(10) . . ?
O2 C8 C9 119.4(2) . . ?
O2 C8 C7 121.2(2) . . ?
C9 C8 C7 119.4(2) . . ?
O2 C8 N2B 72.2(8) . . ?
C9 C8 N2B 168.3(8) . . ?
C7 C8 N2B 49.1(8) . . ?
C10 C9 C8 119.4(2) . . ?
C9 C10 C11 121.0(2) . . ?
C12 C11 C10 120.1(2) . . ?
C11 C12 C7 120.0(2) . . ?
N2A N1A C1 124.9(3) . . ?
N2A N1A B1 125.9(3) . . ?
C1 N1A B1 108.9(2) . . ?
C2 O1 B1 108.09(17) . . ?
N1A N2A C7 111.2(3) . . ?
C8 O2 B1 114.22(19) . . ?
F1 B1 O2 112.2(2) . . ?
F1 B1 O1 111.45(19) . . ?
O2 B1 O1 115.1(2) . . ?
F1 B1 N2B 103.7(8) . . ?
O2 B1 N2B 82.8(9) . . ?
O1 B1 N2B 128.4(10) . . ?
F1 B1 N1A 108.06(19) . . ?
O2 B1 N1A 108.75(19) . . ?
O1 B1 N1A 100.33(19) . . ?
N2B N1B C1 105(2) . . ?
N1B N2B C7 112(2) . . ?
N1B N2B B1 116(2) . . ?
C7 N2B B1 131.5(18) . . ?
N1B N2B C8 151.5(19) . . ?
C7 N2B C8 47.4(8) . . ?
B1 N2B C8 85.1(11) . . ?

loop_
_geom_bond_atom_site_label_1
_geom_bond_atom_site_label_2
_geom_bond_distance
_geom_bond_site_symmetry_2
_geom_bond_publ_flag
C1 C6 1.382(3) . ?
C1 N1A 1.400(3) . ?
C1 C2 1.405(3) . ?
C1 N1B 1.43(2) . ?
C2 O1 1.352(3) . ?
C2 C3 1.383(3) . ?
C3 C4 1.375(3) . ?
C4 C5 1.396(3) . ?
C5 C6 1.369(3) . ?
C7 C12 1.394(3) . ?
C7 C8 1.405(3) . ?
C7 N2A 1.408(3) . ?
C7 N2B 1.44(3) . ?
C8 O2 1.356(3) . ?
C8 C9 1.385(3) . ?
C8 N2B 1.90(3) . ?
C9 C10 1.378(3) . ?
C10 C11 1.389(3) . ?
C11 C12 1.358(3) . ?
N1A N2A 1.275(4) . ?
N1A B1 1.586(4) . ?
O1 B1 1.457(3) . ?
O2 B1 1.429(3) . ?
B1 F1 1.388(3) . ?
B1 N2B 1.54(2) . ?
N1B N2B 1.39(4) . ?

loop_
_geom_torsion_atom_site_label_1
_geom_torsion_atom_site_label_2
_geom_torsion_atom_site_label_3
_geom_torsion_atom_site_label_4
_geom_torsion
_geom_torsion_site_symmetry_1
_geom_torsion_site_symmetry_2
_geom_torsion_site_symmetry_3
_geom_torsion_site_symmetry_4
_geom_torsion_publ_flag
C6 C1 C2 O1 -178.15(17) . . . . ?
N1A C1 C2 O1 -1.3(2) . . . . ?
N1B C1 C2 O1 -14.2(12) . . . . ?
C6 C1 C2 C3 0.1(3) . . . . ?
N1A C1 C2 C3 176.96(18) . . . . ?
N1B C1 C2 C3 164.1(12) . . . . ?
O1 C2 C3 C4 179.13(19) . . . . ?
C1 C2 C3 C4 1.0(3) . . . . ?
C2 C3 C4 C5 -0.8(3) . . . . ?
C3 C4 C5 C6 -0.5(3) . . . . ?
C4 C5 C6 C1 1.6(3) . . . . ?
N1A C1 C6 C5 -177.2(2) . . . . ?
C2 C1 C6 C5 -1.5(3) . . . . ?
N1B C1 C6 C5 -171.1(7) . . . . ?
C12 C7 C8 O2 179.45(18) . . . . ?
N2A C7 C8 O2 8.2(3) . . . . ?
N2B C7 C8 O2 -5.7(9) . . . . ?
C12 C7 C8 C9 2.4(3) . . . . ?
N2A C7 C8 C9 -168.9(2) . . . . ?
N2B C7 C8 C9 177.3(9) . . . . ?
C12 C7 C8 N2B -174.9(9) . . . . ?
O2 C8 C9 C10 179.32(18) . . . . ?
C7 C8 C9 C10 -3.6(3) . . . . ?
N2B C8 C9 C10 7(3) . . . . ?
C8 C9 C10 C11 2.1(3) . . . . ?
C9 C10 C11 C12 0.7(3) . . . . ?
C10 C11 C12 C7 -1.9(3) . . . . ?
C8 C7 C12 C11 0.4(3) . . . . ?
N2A C7 C12 C11 172.41(19) . . . . ?
N2B C7 C12 C11 -167(2) . . . . ?
C6 C1 N1A N2A 13.9(4) . . . . ?
C2 C1 N1A N2A -162.5(2) . . . . ?
C6 C1 N1A B1 -172.4(2) . . . . ?
C2 C1 N1A B1 11.3(2) . . . . ?
C3 C2 O1 B1 171.7(2) . . . . ?
C1 C2 O1 B1 -10.1(2) . . . . ?
C1 N1A N2A C7 165.33(19) . . . . ?
B1 N1A N2A C7 -7.4(3) . . . . ?
C12 C7 N2A N1A 172.54(18) . . . . ?
C8 C7 N2A N1A -15.8(3) . . . . ?
C9 C8 O2 B1 -159.14(19) . . . . ?
C7 C8 O2 B1 23.8(3) . . . . ?
N2B C8 O2 B1 19.3(7) . . . . ?
C8 O2 B1 F1 79.0(2) . . . . ?
C8 O2 B1 O1 -152.15(19) . . . . ?
C8 O2 B1 N2B -23.0(9) . . . . ?
C8 O2 B1 N1A -40.5(2) . . . . ?
C2 O1 B1 F1 -99.0(2) . . . . ?
C2 O1 B1 O2 131.7(2) . . . . ?
C2 O1 B1 N2B 30.6(11) . . . . ?
C2 O1 B1 N1A 15.2(2) . . . . ?
N2A N1A B1 F1 -86.1(3) . . . . ?
C1 N1A B1 F1 100.2(2) . . . . ?
N2A N1A B1 O2 35.9(3) . . . . ?
C1 N1A B1 O2 -137.77(18) . . . . ?
N2A N1A B1 O1 157.1(2) . . . . ?
C1 N1A B1 O1 -16.6(2) . . . . ?
C6 C1 N1B N2B -176.7(13) . . . . ?
C2 C1 N1B N2B 17(2) . . . . ?
C1 N1B N2B C7 -168.3(12) . . . . ?
C1 N1B N2B B1 4(2) . . . . ?
C1 N1B N2B C8 -130(4) . . . . ?
C12 C7 N2B N1B -35(3) . . . . ?
C8 C7 N2B N1B 156.1(16) . . . . ?
C12 C7 N2B B1 154.1(11) . . . . ?
C8 C7 N2B B1 -15.0(17) . . . . ?
C12 C7 N2B C8 169.0(19) . . . . ?
F1 B1 N2B N1B 103.8(16) . . . . ?
O2 B1 N2B N1B -145.1(17) . . . . ?
O1 B1 N2B N1B -29(2) . . . . ?
F1 B1 N2B C7 -85.4(18) . . . . ?
O2 B1 N2B C7 25.8(17) . . . . ?
O1 B1 N2B C7 142.3(14) . . . . ?
F1 B1 N2B C8 -96.4(6) . . . . ?
O2 B1 N2B C8 14.8(5) . . . . ?
O1 B1 N2B C8 131.2(7) . . . . ?
O2 C8 N2B N1B 123(4) . . . . ?
C9 C8 N2B N1B -64(6) . . . . ?
C7 C8 N2B N1B -52(4) . . . . ?
O2 C8 N2B C7 174.9(8) . . . . ?
C9 C8 N2B C7 -12(4) . . . . ?
O2 C8 N2B B1 -16.3(6) . . . . ?
C9 C8 N2B B1 157(3) . . . . ?
C7 C8 N2B B1 168.8(13) . . . . ?
